data_9002779
loop_
_publ_author_name
'Viani, A.'
'Gualtieri, A.'
'Artioli, G.'

_publ_section_title
;The nature of disorder in montmorillonite by simulation of X-ray powder
 patterns Note: Structural simulation model
;
_journal_name_full 'American Mineralogist'
_journal_page_first 966
_journal_page_last 975
_journal_volume 87
_journal_year 2002
_chemical_formula_sum 'Al2 Ca0.5 O12 Si4'
_chemical_name_mineral Montmorillonite
_space_group_IT_number 1
_symmetry_space_group_name_Hall 'P 1'
_symmetry_space_group_name_H-M 'P 1'
_cell_angle_alpha 90
_cell_angle_beta 90
_cell_angle_gamma 90
_cell_formula_units_Z 2
_cell_length_a 5.18
_cell_length_b 8.98
_cell_length_c 15.00
_cell_volume 697.746
_database_code_amcsd 0002868
_exptl_crystal_density_diffrn 1.801
_cod_original_formula_sum 'Al2 Si4 O12 Ca.5'
_cod_database_code 9002779

loop_
_space_group_symop_operation_xyz
x,y,z

loop_
_atom_site_label
_atom_site_fract_x
_atom_site_fract_y
_atom_site_fract_z
_atom_site_occupancy
_atom_site_U_iso_or_equiv
Al1 0.87530 0.33300 0.22140 1.00000 0.02000
Al2 0.87530 0.66700 0.22140 1.00000 0.02000
Al3 0.37530 0.83300 0.22140 1.00000 0.02000
Al4 0.37530 0.16700 0.22140 1.00000 0.02000
Si1 0.55880 0.32900 0.04300 1.00000 0.02000
Si2 0.55880 0.67100 0.04300 1.00000 0.02000
Si3 0.69190 0.82900 0.39990 1.00000 0.02000
Si4 0.69190 0.17100 0.39990 1.00000 0.02000
Si5 0.05880 0.82900 0.04300 1.00000 0.02000
Si6 0.05880 0.17100 0.04300 1.00000 0.02000
Si7 0.19190 0.32900 0.39990 1.00000 0.02000
Si8 0.19190 0.67100 0.39990 1.00000 0.02000
O1 0.51340 0.50000 0.00990 1.00000 0.02000
O2 0.82800 0.72800 0.00000 1.00000 0.02000
O3 0.82800 0.27200 0.00000 1.00000 0.02000
O4 0.49540 0.00000 0.15200 1.00000 0.02000
O5 0.56820 0.69100 0.14870 1.00000 0.02000
O6 0.57220 0.30900 0.14870 1.00000 0.02000
O7 0.73730 0.00000 0.43290 1.00000 0.02000
O8 0.42270 0.22800 0.44280 1.00000 0.02000
O9 0.42270 0.77200 0.44280 1.00000 0.02000
O10 0.75530 0.50000 0.29080 1.00000 0.02000
O11 0.68240 0.19100 0.29410 1.00000 0.02000
O12 0.67840 0.80900 0.29410 1.00000 0.02000
O13 0.01340 0.00000 0.00990 1.00000 0.02000
O14 0.32800 0.22800 0.00000 1.00000 0.02000
O15 0.32800 0.77200 0.00000 1.00000 0.02000
O16 0.99540 0.50000 0.15200 1.00000 0.02000
O17 0.06820 0.19100 0.14870 1.00000 0.02000
O18 0.07220 0.80900 0.14870 1.00000 0.02000
O19 0.23730 0.50000 0.43290 1.00000 0.02000
O20 0.92270 0.72800 0.44280 1.00000 0.02000
O21 0.92270 0.27200 0.44280 1.00000 0.02000
O22 0.25530 0.00000 0.29080 1.00000 0.02000
O23 0.18240 0.69100 0.29410 1.00000 0.02000
O24 0.17840 0.30900 0.29410 1.00000 0.02000
Ca1 0.18930 0.00000 0.72150 0.50000 0.02000
Ca2 0.68930 0.50000 0.72150 0.50000 0.02000

loop_
_cod_changelog_entry_id
_cod_changelog_entry_author
_cod_changelog_entry_date
_cod_changelog_entry_text
1
;cod-tools version 3.10.1
Id: cif_fix_AMCSD_atom_labels 10224 2024-08-07 11:09:31Z saulius
;
2024-08-07T19:38:54+03:00
;Changed the following '_atom_site_label' values:
the first duplicated label 'Al'  converted to 'Al1'
duplicated label 'Al' at index 1 converted to 'Al2'
duplicated label 'Al' at index 2 converted to 'Al3'
duplicated label 'Al' at index 3 converted to 'Al4'
the first duplicated label 'Si'  converted to 'Si1'
duplicated label 'Si' at index 5 converted to 'Si2'
duplicated label 'Si' at index 6 converted to 'Si3'
duplicated label 'Si' at index 7 converted to 'Si4'
duplicated label 'Si' at index 8 converted to 'Si5'
duplicated label 'Si' at index 9 converted to 'Si6'
duplicated label 'Si' at index 10 converted to 'Si7'
duplicated label 'Si' at index 11 converted to 'Si8'
the first duplicated label 'O'  converted to 'O1'
duplicated label 'O' at index 13 converted to 'O2'
duplicated label 'O' at index 14 converted to 'O3'
duplicated label 'O' at index 15 converted to 'O4'
duplicated label 'O' at index 16 converted to 'O5'
duplicated label 'O' at index 17 converted to 'O6'
duplicated label 'O' at index 18 converted to 'O7'
duplicated label 'O' at index 19 converted to 'O8'
duplicated label 'O' at index 20 converted to 'O9'
duplicated label 'O' at index 21 converted to 'O10'
duplicated label 'O' at index 22 converted to 'O11'
duplicated label 'O' at index 23 converted to 'O12'
duplicated label 'O' at index 24 converted to 'O13'
duplicated label 'O' at index 25 converted to 'O14'
duplicated label 'O' at index 26 converted to 'O15'
duplicated label 'O' at index 27 converted to 'O16'
duplicated label 'O' at index 28 converted to 'O17'
duplicated label 'O' at index 29 converted to 'O18'
duplicated label 'O' at index 30 converted to 'O19'
duplicated label 'O' at index 31 converted to 'O20'
duplicated label 'O' at index 32 converted to 'O21'
duplicated label 'O' at index 33 converted to 'O22'
duplicated label 'O' at index 34 converted to 'O23'
duplicated label 'O' at index 35 converted to 'O24'
the first duplicated label 'Ca'  converted to 'Ca1'
duplicated label 'Ca' at index 37 converted to 'Ca2'
;

loop_
_cod_related_entry_id
_cod_related_entry_database
_cod_related_entry_code
1 AMCSD 0002868
